data_7049273
loop_
_publ_author_name
'Hong, Dongjing'
'Zhu, Xiancui'
'Wang, Shaowu'
'Wei, Yun'
'Zhou, Shuangliu'
'Huang, Zeming'
'Zhu, Shan'
'Wang, Ruru'
'Yue, Wenrun'
'Mu, Xiaolong'

_publ_section_title
;
 Synthesis, characterization, and reactivity of dinuclear
 organo-rare-earth-metal alkyl complexes supported by
 2-amidate-functionalized indolyl ligands: substituent effects on
 coordination and reactivity.
;
_journal_issue 16
_journal_name_full 'Dalton transactions (Cambridge, England : 2003)'
_journal_page_first 5230
_journal_page_last 5242
_journal_paper_doi 10.1039/c9dt00507b
_journal_volume 48
_journal_year 2019
_chemical_formula_moiety 'C78 H106 N12 O2 Si2 Yb2'
_chemical_formula_sum 'C78 H106 N12 O2 Si2 Yb2'
_chemical_formula_weight 1646.00
_space_group_crystal_system triclinic
_space_group_IT_number 2
_space_group_name_Hall '-P 1'
_space_group_name_H-M_alt 'P -1'
_symmetry_space_group_name_Hall '-P 1'
_symmetry_space_group_name_H-M 'P -1'
_atom_sites_solution_hydrogens geom
_atom_sites_solution_primary dual
_audit_creation_date 2018-03-26
_audit_creation_method
;
Olex2 1.2
(compiled 2017.08.10 svn.r3458 for OlexSys, GUI svn.r5381)
;
_audit_update_record
;
2018-03-27 deposited with the CCDC.    2019-03-07 downloaded from the CCDC.
;
_cell_angle_alpha 103.6230(10)
_cell_angle_beta 112.0460(10)
_cell_angle_gamma 97.2230(10)
_cell_formula_units_Z 1
_cell_length_a 12.1857(9)
_cell_length_b 14.6994(10)
_cell_length_c 15.6856(11)
_cell_measurement_reflns_used 7395
_cell_measurement_temperature 293(2)
_cell_measurement_theta_max 21.87
_cell_measurement_theta_min 2.33
_cell_volume 2458.4(3)
_computing_molecular_graphics 'Olex2 (Dolomanov et al., 2009)'
_computing_publication_material 'Olex2 (Dolomanov et al., 2009)'
_computing_structure_refinement 'ShelXL (Sheldrick, 2015)'
_computing_structure_solution 'ShelXT (Sheldrick, 2015)'
_diffrn_ambient_temperature 293(2)
_diffrn_measured_fraction_theta_full 0.994
_diffrn_measured_fraction_theta_max 0.992
_diffrn_measurement_device_type 'CCD area detector'
_diffrn_measurement_method 'phi and omega scans'
_diffrn_radiation_monochromator graphite
_diffrn_radiation_type MoK\a
_diffrn_radiation_wavelength 0.71073
_diffrn_reflns_av_R_equivalents 0.1287
_diffrn_reflns_av_unetI/netI 0.1086
_diffrn_reflns_Laue_measured_fraction_full 0.994
_diffrn_reflns_Laue_measured_fraction_max 0.992
_diffrn_reflns_limit_h_max 14
_diffrn_reflns_limit_h_min -14
_diffrn_reflns_limit_k_max 17
_diffrn_reflns_limit_k_min -17
_diffrn_reflns_limit_l_max 18
_diffrn_reflns_limit_l_min -18
_diffrn_reflns_number 25275
_diffrn_reflns_point_group_measured_fraction_full 0.994
_diffrn_reflns_point_group_measured_fraction_max 0.992
_diffrn_reflns_theta_full 25.242
_diffrn_reflns_theta_max 25.384
_diffrn_reflns_theta_min 1.472
_exptl_absorpt_coefficient_mu 1.956
_exptl_absorpt_correction_type none
_exptl_crystal_colour colourless
_exptl_crystal_colour_primary colourless
_exptl_crystal_density_diffrn 1.112
_exptl_crystal_description block
_exptl_crystal_F_000 842
_exptl_crystal_size_max 0.23
_exptl_crystal_size_mid 0.21
_exptl_crystal_size_min 0.2
_refine_diff_density_max 0.995
_refine_diff_density_min -1.006
_refine_diff_density_rms 0.121
_refine_ls_extinction_method none
_refine_ls_goodness_of_fit_ref 0.959
_refine_ls_hydrogen_treatment constr
_refine_ls_matrix_type full
_refine_ls_number_parameters 420
_refine_ls_number_reflns 8980
_refine_ls_number_restraints 950
_refine_ls_restrained_S_all 0.965
_refine_ls_R_factor_all 0.0718
_refine_ls_R_factor_gt 0.0517
_refine_ls_shift/su_max 0.001
_refine_ls_shift/su_mean 0.000
_refine_ls_structure_factor_coef Fsqd
_refine_ls_weighting_details 'w=1/[\s^2^(Fo^2^)+(0.0542P)^2^] where P=(Fo^2^+2Fc^2^)/3'
_refine_ls_weighting_scheme calc
_refine_ls_wR_factor_gt 0.1131
_refine_ls_wR_factor_ref 0.1204
_reflns_Friedel_coverage 0.000
_reflns_number_gt 6738
_reflns_number_total 8980
_reflns_threshold_expression 'I > 2\s(I)'
_cod_data_source_file c9dt00507b2.cif
_cod_data_source_block 1ed
_cod_depositor_comments 'Adding full bibliography for 7049263--7049284.cif.'
_cod_database_code 7049273
_shelx_shelxl_version_number 2018/1
_shelx_space_group_comment
;
The symmetry employed for this shelxl refinement is uniquely defined
by the following loop, which should always be used as a source of
symmetry information in preference to the above space-group names.
They are only intended as comments.
;
_shelx_estimated_absorpt_t_max 0.696
_shelx_estimated_absorpt_t_min 0.662
_olex2_refinement_description
;
1. Fixed Uiso
 At 1.2 times of:
  All C(H) groups, All C(H,H) groups
 At 1.5 times of:
  All C(H,H,H) groups
2. Rigid bond restraints
 C19, C21
 with sigma for 1-2 distances of 0.001 and sigma for 1-3 distances of 0.002
 C19, C20
 with sigma for 1-2 distances of 0.001 and sigma for 1-3 distances of 0.002
3. Uiso/Uaniso restraints and constraints
C1 \\sim C2 \\sim C3 \\sim C4 \\sim C5 \\sim C6 \\sim C7 \\sim C8 \\sim C10
\\sim C11 \\sim C12 \\sim C13 \\sim C14 \\sim C15 \\sim C9 \\sim C22 \\sim C26
\\sim C27 \\sim C28 \\sim C29 \\sim C30 \\sim C31 \\sim C32 \\sim C33 \\sim C34
\\sim C35 \\sim C36 \\sim C37 \\sim C38 \\sim C39 \\sim C23 \\sim C24 \\sim C25
\\sim C16 \\sim C19 \\sim C18 \\sim C17 \\sim C20 \\sim C21: within 3.8A with
sigma of 0.01 and sigma for terminal atoms of 0.02
Uanis(Si1) \\sim Ueq, Uanis(C22) \\sim Ueq, Uanis(C26) \\sim Ueq, Uanis(C27)
\\sim Ueq, Uanis(C28) \\sim Ueq, Uanis(C29) \\sim Ueq, Uanis(C30) \\sim Ueq,
Uanis(C31) \\sim Ueq, Uanis(C32) \\sim Ueq, Uanis(C33) \\sim Ueq, Uanis(C34)
\\sim Ueq, Uanis(C35) \\sim Ueq, Uanis(C36) \\sim Ueq, Uanis(C37) \\sim Ueq,
Uanis(C38) \\sim Ueq, Uanis(C39) \\sim Ueq, Uanis(N1) \\sim Ueq, Uanis(N2)
\\sim Ueq, Uanis(N3) \\sim Ueq, Uanis(N4) \\sim Ueq, Uanis(N5) \\sim Ueq,
Uanis(N6) \\sim Ueq, Uanis(O1) \\sim Ueq, Uanis(Si1) \\sim Ueq, Uanis(Yb1)
\\sim Ueq, Uanis(C23) \\sim Ueq, Uanis(C24) \\sim Ueq, Uanis(C25) \\sim Ueq:
with sigma of 0.02 and sigma for terminal atoms of 0.04
Uanis(C19) \\sim Ueq, Uanis(C20) \\sim Ueq, Uanis(C21) \\sim Ueq: with sigma of
0.02 and sigma for terminal atoms of 0.04
4.a Ternary CH refined with riding coordinates:
 C16(H16), C19(H19)
4.b Secondary CH2 refined with riding coordinates:
 C22(H22A,H22B)
4.c Aromatic/amide H refined with riding coordinates:
 C2(H2), C4(H4), C5(H5), C6(H6), C7(H7), C12(H12), C13(H13), C14(H14),
 C26(H26), C27(H27), C29(H29), C30(H30), C33(H33), C34(H34), C36(H36), C37(H37)
4.d Fitted hexagon refined as free rotating group:
 C3(C4,C5,C6,C7,C8), C10(C11,C12,C13,C14,C15)
4.e Idealised Me refined as rotating group:
 C31(H31A,H31B,H31C), C32(H32A,H32B,H32C), C38(H38A,H38B,H38C), C39(H39A,H39B,
 H39C), C23(H23A,H23B,H23C), C24(H24A,H24B,H24C), C25(H25A,H25B,H25C), C18(H18A,
 H18B,H18C), C17(H17A,H17B,H17C), C20(H20A,H20B,H20C), C21(H21A,H21B,H21C)
;
_olex2_submission_special_instructions 'No special instructions were received'

loop_
_space_group_symop_operation_xyz
'x, y, z'
'-x, -y, -z'

loop_
_atom_site_label
_atom_site_type_symbol
_atom_site_fract_x
_atom_site_fract_y
_atom_site_fract_z
_atom_site_U_iso_or_equiv
_atom_site_adp_type
_atom_site_occupancy
_atom_site_site_symmetry_order
_atom_site_calc_flag
_atom_site_refinement_flags_posn
_atom_site_refinement_flags_adp
C1 C 0.2388(5) 0.9215(4) 0.2861(4) 0.0462(11) Uani 1 1 d . U
C2 C 0.1416(6) 0.8935(5) 0.1992(4) 0.0550(13) Uani 1 1 d . U
H2 H 0.111760 0.932279 0.160980 0.066 Uiso 1 1 calc R .
C3 C 0.0938(4) 0.7928(2) 0.1774(3) 0.0536(13) Uani 1 1 d . U
C4 C -0.0029(4) 0.7234(3) 0.1007(3) 0.0666(15) Uani 1 1 d G U
H4 H -0.053224 0.740212 0.048509 0.080 Uiso 1 1 calc R .
C5 C -0.0242(4) 0.6287(3) 0.1020(3) 0.0777(18) Uani 1 1 d G U
H5 H -0.088897 0.582175 0.050733 0.093 Uiso 1 1 calc R .
C6 C 0.0510(4) 0.6035(2) 0.1800(3) 0.0827(19) Uani 1 1 d G U
H6 H 0.036719 0.540112 0.180935 0.099 Uiso 1 1 calc R .
C7 C 0.1477(4) 0.6729(3) 0.2567(3) 0.0700(16) Uani 1 1 d G U
H7 H 0.198008 0.656086 0.308914 0.084 Uiso 1 1 calc R .
C8 C 0.1690(3) 0.7676(3) 0.2554(2) 0.0540(13) Uani 1 1 d G U
C10 C 0.2457(3) 1.1073(3) 0.2408(2) 0.0615(13) Uani 1 1 d . U
C11 C 0.1432(4) 1.1362(3) 0.2454(2) 0.0623(14) Uani 1 1 d G U
C12 C 0.0538(3) 1.1462(4) 0.1637(3) 0.0757(17) Uani 1 1 d G U
H12 H -0.014755 1.165574 0.166741 0.091 Uiso 1 1 calc R .
C13 C 0.0670(4) 1.1273(4) 0.0774(3) 0.0789(17) Uani 1 1 d G U
H13 H 0.007177 1.134042 0.022697 0.095 Uiso 1 1 calc R .
C14 C 0.1695(4) 1.0984(4) 0.0728(2) 0.0811(17) Uani 1 1 d G U
H14 H 0.178245 1.085782 0.015061 0.097 Uiso 1 1 calc R .
C15 C 0.2588(4) 1.0884(4) 0.1545(3) 0.0683(14) Uani 1 1 d G U
C9 C 0.3303(5) 1.0144(4) 0.3424(4) 0.0444(11) Uani 1 1 d . U
C22 C 0.3692(6) 0.7341(5) 0.5173(5) 0.0658(16) Uani 1 1 d . U
H22A H 0.378813 0.682518 0.471164 0.079 Uiso 1 1 calc R .
H22B H 0.437167 0.743725 0.578720 0.079 Uiso 1 1 calc R .
C26 C 0.2300(6) 1.0065(5) 0.5278(5) 0.0567(13) Uani 1 1 d . U
H26 H 0.202438 1.003196 0.462984 0.068 Uiso 1 1 calc R .
C27 C 0.1833(6) 1.0615(5) 0.5822(5) 0.0607(14) Uani 1 1 d . U
H27 H 0.123690 1.092112 0.553511 0.073 Uiso 1 1 calc R .
C28 C 0.2242(6) 1.0721(5) 0.6799(5) 0.0599(14) Uani 1 1 d . U
C29 C 0.3093(7) 1.0181(5) 0.7148(5) 0.0704(16) Uani 1 1 d . U
H29 H 0.338652 1.019493 0.779124 0.084 Uiso 1 1 calc R .
C30 C 0.3484(6) 0.9637(5) 0.6537(5) 0.0641(15) Uani 1 1 d . U
H30 H 0.404323 0.928922 0.679141 0.077 Uiso 1 1 calc R .
C31 C 0.0937(8) 1.1807(6) 0.6978(6) 0.085(2) Uani 1 1 d . U
H31A H 0.018592 1.135224 0.652717 0.127 Uiso 1 1 calc GR .
H31B H 0.121414 1.219666 0.665291 0.127 Uiso 1 1 calc GR .
H31C H 0.080654 1.221184 0.749166 0.127 Uiso 1 1 calc GR .
C32 C 0.2215(9) 1.1336(7) 0.8384(5) 0.097(2) Uani 1 1 d . U
H32A H 0.188332 1.180720 0.868129 0.145 Uiso 1 1 calc GR .
H32B H 0.308836 1.151314 0.871531 0.145 Uiso 1 1 calc GR .
H32C H 0.191427 1.071643 0.841905 0.145 Uiso 1 1 calc GR .
C33 C 0.5943(6) 0.7392(5) 0.4260(5) 0.0663(15) Uani 1 1 d . U
H33 H 0.616580 0.744253 0.490781 0.080 Uiso 1 1 calc R .
C34 C 0.6420(7) 0.6792(5) 0.3762(5) 0.0744(17) Uani 1 1 d . U
H34 H 0.692719 0.643579 0.407070 0.089 Uiso 1 1 calc R .
C35 C 0.6156(7) 0.6709(5) 0.2806(5) 0.0716(17) Uani 1 1 d . U
C36 C 0.5349(7) 0.7231(5) 0.2391(5) 0.0707(16) Uani 1 1 d . U
H36 H 0.510944 0.718755 0.174302 0.085 Uiso 1 1 calc R .
C37 C 0.4904(7) 0.7812(5) 0.2940(5) 0.0699(16) Uani 1 1 d . U
H37 H 0.437731 0.816158 0.264148 0.084 Uiso 1 1 calc R .
C38 C 0.7463(8) 0.5585(7) 0.2730(7) 0.104(3) Uani 1 1 d . U
H38A H 0.759109 0.513797 0.224119 0.157 Uiso 1 1 calc GR .
H38B H 0.712635 0.523845 0.305734 0.157 Uiso 1 1 calc GR .
H38C H 0.822730 0.601932 0.318649 0.157 Uiso 1 1 calc GR .
C39 C 0.6229(9) 0.5972(7) 0.1254(6) 0.111(3) Uani 1 1 d . U
H39A H 0.673952 0.562539 0.103695 0.167 Uiso 1 1 calc GR .
H39B H 0.628764 0.658140 0.112963 0.167 Uiso 1 1 calc GR .
H39C H 0.539864 0.560424 0.091532 0.167 Uiso 1 1 calc GR .
N1 N 0.2576(4) 0.8451(3) 0.3242(3) 0.0437(11) Uani 1 1 d . U
N2 N 0.3354(4) 1.0945(3) 0.3244(3) 0.0466(11) Uani 1 1 d . U
N3 N 0.3132(5) 0.9566(4) 0.5614(4) 0.0529(13) Uani 1 1 d . U
N4 N 0.1851(6) 1.1291(5) 0.7377(4) 0.0728(17) Uani 1 1 d . U
N5 N 0.5173(5) 0.7915(4) 0.3874(4) 0.0577(13) Uani 1 1 d . U
N6 N 0.6620(7) 0.6133(5) 0.2280(5) 0.095(2) Uani 1 1 d . U
O1 O 0.4178(3) 1.0102(3) 0.4232(2) 0.0429(9) Uani 1 1 d . U
Si1 Si 0.2330(2) 0.67803(16) 0.53221(17) 0.0776(6) Uani 1 1 d . U
Yb1 Yb 0.41462(2) 0.87281(2) 0.47395(2) 0.04234(11) Uani 1 1 d . U
C23 C 0.0950(7) 0.7234(7) 0.4752(7) 0.109(3) Uani 1 1 d . U
H23A H 0.074856 0.711069 0.407541 0.163 Uiso 1 1 calc GR .
H23B H 0.111577 0.791450 0.505636 0.163 Uiso 1 1 calc GR .
H23C H 0.027726 0.690879 0.483126 0.163 Uiso 1 1 calc GR .
C24 C 0.2583(9) 0.7067(8) 0.6608(7) 0.118(3) Uani 1 1 d . U
H24A H 0.193090 0.667548 0.665828 0.177 Uiso 1 1 calc GR .
H24B H 0.260625 0.773488 0.685562 0.177 Uiso 1 1 calc GR .
H24C H 0.334330 0.693760 0.697645 0.177 Uiso 1 1 calc GR .
C25 C 0.1841(10) 0.5442(7) 0.4772(8) 0.136(4) Uani 1 1 d . U
H25A H 0.134846 0.528351 0.409055 0.204 Uiso 1 1 calc GR .
H25B H 0.137482 0.517421 0.506795 0.204 Uiso 1 1 calc GR .
H25C H 0.254662 0.518142 0.487318 0.204 Uiso 1 1 calc GR .
C16 C 0.1234(6) 1.1599(5) 0.3371(5) 0.0679(16) Uani 1 1 d . U
H16 H 0.192790 1.148827 0.387563 0.081 Uiso 1 1 calc R .
C19 C 0.3695(7) 1.0574(6) 0.1468(5) 0.0829(17) Uani 1 1 d . U
H19 H 0.421056 1.054719 0.210963 0.099 Uiso 1 1 calc R .
C18 C 0.1223(9) 1.2652(6) 0.3709(6) 0.103(3) Uani 1 1 d . U
H18A H 0.065714 1.281695 0.318456 0.155 Uiso 1 1 calc GR .
H18B H 0.202381 1.304646 0.392448 0.155 Uiso 1 1 calc GR .
H18C H 0.097931 1.275884 0.423337 0.155 Uiso 1 1 calc GR .
C17 C 0.0092(8) 1.0960(7) 0.3275(6) 0.100(3) Uani 1 1 d . U
H17A H 0.005355 1.109581 0.389090 0.150 Uiso 1 1 calc GR .
H17B H 0.010955 1.029631 0.305766 0.150 Uiso 1 1 calc GR .
H17C H -0.061055 1.108139 0.281485 0.150 Uiso 1 1 calc GR .
C20 C 0.4459(9) 1.1338(8) 0.1260(8) 0.131(3) Uani 1 1 d . U
H20A H 0.527843 1.125837 0.145652 0.197 Uiso 1 1 calc GR .
H20B H 0.446576 1.197020 0.161279 0.197 Uiso 1 1 calc GR .
H20C H 0.410862 1.126301 0.058012 0.197 Uiso 1 1 calc GR .
C21 C 0.3437(10) 0.9628(8) 0.0810(8) 0.138(3) Uani 1 1 d . U
H21A H 0.285319 0.919285 0.089101 0.207 Uiso 1 1 calc GR .
H21B H 0.417407 0.940673 0.094343 0.207 Uiso 1 1 calc GR .
H21C H 0.310976 0.965250 0.015829 0.207 Uiso 1 1 calc GR .

loop_
_atom_site_aniso_label
_atom_site_aniso_U_11
_atom_site_aniso_U_22
_atom_site_aniso_U_33
_atom_site_aniso_U_23
_atom_site_aniso_U_13
_atom_site_aniso_U_12
C1 0.049(2) 0.054(2) 0.046(2) 0.023(2) 0.0243(19) 0.018(2)
C2 0.058(3) 0.060(3) 0.052(2) 0.025(2) 0.022(2) 0.019(2)
C3 0.051(3) 0.056(3) 0.054(3) 0.015(2) 0.023(2) 0.014(2)
C4 0.063(3) 0.059(3) 0.063(3) 0.013(3) 0.017(2) 0.004(2)
C5 0.072(3) 0.062(3) 0.070(3) 0.008(3) 0.013(3) -0.004(3)
C6 0.079(4) 0.060(3) 0.083(3) 0.013(3) 0.016(3) 0.002(3)
C7 0.070(3) 0.059(3) 0.069(3) 0.019(2) 0.017(2) 0.013(2)
C8 0.055(3) 0.052(3) 0.059(3) 0.018(2) 0.027(2) 0.015(2)
C10 0.066(3) 0.069(3) 0.055(2) 0.033(2) 0.020(2) 0.023(2)
C11 0.063(3) 0.067(3) 0.057(2) 0.029(2) 0.017(2) 0.024(2)
C12 0.074(3) 0.082(3) 0.065(3) 0.033(3) 0.014(3) 0.029(3)
C13 0.078(3) 0.087(3) 0.064(3) 0.038(3) 0.011(3) 0.024(3)
C14 0.088(3) 0.093(3) 0.058(3) 0.035(3) 0.020(3) 0.020(3)
C15 0.071(3) 0.078(3) 0.057(3) 0.031(2) 0.022(2) 0.020(2)
C9 0.051(2) 0.054(2) 0.046(2) 0.027(2) 0.0289(19) 0.021(2)
C22 0.064(3) 0.069(3) 0.068(3) 0.033(3) 0.024(3) 0.018(3)
C26 0.061(3) 0.070(3) 0.056(3) 0.033(2) 0.030(2) 0.029(2)
C27 0.064(3) 0.072(3) 0.061(3) 0.029(3) 0.034(3) 0.031(3)
C28 0.061(3) 0.074(3) 0.060(3) 0.025(3) 0.033(3) 0.028(3)
C29 0.075(3) 0.086(4) 0.058(3) 0.028(3) 0.028(3) 0.033(3)
C30 0.067(3) 0.075(3) 0.061(3) 0.028(3) 0.029(3) 0.031(3)
C31 0.089(5) 0.095(5) 0.088(5) 0.028(4) 0.051(4) 0.037(4)
C32 0.114(6) 0.115(6) 0.069(4) 0.021(4) 0.045(4) 0.050(5)
C33 0.065(3) 0.077(3) 0.061(3) 0.020(3) 0.029(3) 0.028(3)
C34 0.075(3) 0.075(3) 0.074(3) 0.017(3) 0.030(3) 0.038(3)
C35 0.070(3) 0.072(3) 0.075(3) 0.013(3) 0.037(3) 0.024(3)
C36 0.075(3) 0.081(4) 0.065(3) 0.021(3) 0.036(3) 0.033(3)
C37 0.073(3) 0.078(3) 0.064(3) 0.022(3) 0.032(3) 0.028(3)
C38 0.098(5) 0.093(5) 0.118(6) 0.012(5) 0.042(5) 0.053(4)
C39 0.114(6) 0.120(6) 0.093(5) -0.004(5) 0.058(5) 0.032(5)
N1 0.044(3) 0.042(3) 0.041(3) 0.013(2) 0.012(2) 0.013(2)
N2 0.046(3) 0.052(3) 0.041(3) 0.021(2) 0.013(2) 0.012(2)
N3 0.055(3) 0.060(3) 0.059(3) 0.026(3) 0.032(3) 0.020(3)
N4 0.085(4) 0.082(4) 0.066(4) 0.022(3) 0.042(3) 0.038(4)
N5 0.057(3) 0.053(3) 0.064(3) 0.015(3) 0.028(3) 0.016(3)
N6 0.093(5) 0.090(5) 0.097(5) 0.006(4) 0.044(4) 0.034(4)
O1 0.038(2) 0.052(2) 0.041(2) 0.0203(18) 0.0131(17) 0.0174(17)
Si1 0.0827(15) 0.0745(14) 0.0897(15) 0.0385(12) 0.0446(13) 0.0144(11)
Yb1 0.04436(16) 0.04232(16) 0.04429(16) 0.01728(11) 0.01921(12) 0.01422(11)
C23 0.070(5) 0.135(6) 0.120(6) 0.035(5) 0.044(4) 0.017(5)
C24 0.113(6) 0.139(7) 0.115(6) 0.061(5) 0.050(5) 0.026(5)
C25 0.123(7) 0.109(7) 0.160(7) 0.027(6) 0.062(6) -0.008(6)
C16 0.065(3) 0.073(3) 0.064(3) 0.027(3) 0.018(3) 0.028(3)
C19 0.082(3) 0.105(3) 0.060(3) 0.032(3) 0.022(3) 0.027(3)
C18 0.112(6) 0.098(5) 0.082(5) 0.020(4) 0.021(4) 0.038(5)
C17 0.077(5) 0.122(6) 0.095(5) 0.034(5) 0.031(4) 0.018(4)
C20 0.103(6) 0.134(6) 0.148(6) 0.034(5) 0.060(5) -0.005(5)
C21 0.123(6) 0.119(5) 0.139(6) -0.001(4) 0.046(5) 0.022(5)

loop_
_atom_type_symbol
_atom_type_description
_atom_type_scat_dispersion_real
_atom_type_scat_dispersion_imag
_atom_type_scat_source
C C 0.0033 0.0016 'International Tables Vol C Tables 4.2.6.8 and 6.1.1.4'
H H 0.0000 0.0000 'International Tables Vol C Tables 4.2.6.8 and 6.1.1.4'
N N 0.0061 0.0033 'International Tables Vol C Tables 4.2.6.8 and 6.1.1.4'
O O 0.0106 0.0060 'International Tables Vol C Tables 4.2.6.8 and 6.1.1.4'
Si Si 0.0817 0.0704 'International Tables Vol C Tables 4.2.6.8 and 6.1.1.4'
Yb Yb -0.3850 5.5486 'International Tables Vol C Tables 4.2.6.8 and 6.1.1.4'

loop_
_geom_angle_atom_site_label_1
_geom_angle_atom_site_label_2
_geom_angle_atom_site_label_3
_geom_angle
_geom_angle_site_symmetry_1
_geom_angle_site_symmetry_3
C2 C1 C9 131.8(5) . .
C2 C1 N1 111.7(5) . .
N1 C1 C9 116.3(5) . .
C1 C2 H2 126.6 . .
C1 C2 C3 106.7(5) . .
C3 C2 H2 126.6 . .
C4 C3 C2 134.8(3) . .
C4 C3 C8 120.0 . .
C8 C3 C2 105.2(3) . .
C3 C4 H4 120.0 . .
C3 C4 C5 120.0 . .
C5 C4 H4 120.0 . .
C4 C5 H5 120.0 . .
C4 C5 C6 120.0 . .
C6 C5 H5 120.0 . .
C5 C6 H6 120.0 . .
C7 C6 C5 120.0 . .
C7 C6 H6 120.0 . .
C6 C7 H7 120.0 . .
C6 C7 C8 120.0 . .
C8 C7 H7 120.0 . .
C7 C8 C3 120.0 . .
N1 C8 C3 111.8(3) . .
N1 C8 C7 128.1(3) . .
C11 C10 C15 120.0 . .
C11 C10 N2 119.6(3) . .
C15 C10 N2 120.3(3) . .
C10 C11 C12 120.0 . .
C10 C11 C16 123.1(4) . .
C12 C11 C16 116.9(4) . .
C11 C12 H12 120.0 . .
C11 C12 C13 120.0 . .
C13 C12 H12 120.0 . .
C12 C13 H13 120.0 . .
C14 C13 C12 120.0 . .
C14 C13 H13 120.0 . .
C13 C14 H14 120.0 . .
C15 C14 C13 120.0 . .
C15 C14 H14 120.0 . .
C10 C15 C19 121.6(4) . .
C14 C15 C10 120.0 . .
C14 C15 C19 118.4(4) . .
N2 C9 C1 129.3(5) . .
N2 C9 O1 117.9(5) . .
O1 C9 C1 112.9(5) . .
H22A C22 H22B 105.5 . .
Si1 C22 H22A 104.1 . .
Si1 C22 H22B 104.1 . .
Si1 C22 Yb1 132.4(3) . .
Yb1 C22 H22A 104.1 . .
Yb1 C22 H22B 104.1 . .
C27 C26 H26 117.7 . .
N3 C26 H26 117.7 . .
N3 C26 C27 124.5(6) . .
C26 C27 H27 119.8 . .
C26 C27 C28 120.4(6) . .
C28 C27 H27 119.8 . .
C27 C28 C29 115.1(6) . .
N4 C28 C27 122.7(6) . .
N4 C28 C29 122.2(6) . .
C28 C29 H29 120.1 . .
C30 C29 C28 119.7(6) . .
C30 C29 H29 120.1 . .
C29 C30 H30 117.4 . .
N3 C30 C29 125.2(6) . .
N3 C30 H30 117.4 . .
H31A C31 H31B 109.5 . .
H31A C31 H31C 109.5 . .
H31B C31 H31C 109.5 . .
N4 C31 H31A 109.5 . .
N4 C31 H31B 109.5 . .
N4 C31 H31C 109.5 . .
H32A C32 H32B 109.5 . .
H32A C32 H32C 109.5 . .
H32B C32 H32C 109.5 . .
N4 C32 H32A 109.5 . .
N4 C32 H32B 109.5 . .
N4 C32 H32C 109.5 . .
C34 C33 H33 117.8 . .
N5 C33 H33 117.8 . .
N5 C33 C34 124.4(7) . .
C33 C34 H34 119.7 . .
C33 C34 C35 120.6(7) . .
C35 C34 H34 119.7 . .
C34 C35 C36 115.8(6) . .
N6 C35 C34 123.1(7) . .
N6 C35 C36 121.1(7) . .
C35 C36 H36 120.1 . .
C37 C36 C35 119.9(7) . .
C37 C36 H36 120.1 . .
C36 C37 H37 117.6 . .
N5 C37 C36 124.9(7) . .
N5 C37 H37 117.6 . .
H38A C38 H38B 109.5 . .
H38A C38 H38C 109.5 . .
H38B C38 H38C 109.5 . .
N6 C38 H38A 109.5 . .
N6 C38 H38B 109.5 . .
N6 C38 H38C 109.5 . .
H39A C39 H39B 109.5 . .
H39A C39 H39C 109.5 . .
H39B C39 H39C 109.5 . .
N6 C39 H39A 109.5 . .
N6 C39 H39B 109.5 . .
N6 C39 H39C 109.5 . .
C1 N1 Yb1 119.3(4) . .
C8 N1 C1 104.5(4) . .
C8 N1 Yb1 136.2(3) . .
C9 N2 C10 122.4(5) . .
C26 N3 Yb1 125.8(4) . .
C30 N3 C26 114.9(5) . .
C30 N3 Yb1 118.9(4) . .
C28 N4 C31 120.3(6) . .
C28 N4 C32 122.0(6) . .
C32 N4 C31 117.4(6) . .
C33 N5 Yb1 120.9(4) . .
C37 N5 C33 114.4(6) . .
C37 N5 Yb1 124.0(4) . .
C35 N6 C38 120.2(7) . .
C35 N6 C39 122.2(7) . .
C39 N6 C38 117.4(7) . .
C9 O1 Yb1 126.6(3) . 2_676
C9 O1 Yb1 122.5(3) . .
Yb1 O1 Yb1 110.95(13) 2_676 .
C23 Si1 C22 113.1(4) . .
C24 Si1 C22 112.4(4) . .
C24 Si1 C23 103.8(5) . .
C24 Si1 C25 108.1(5) . .
C25 Si1 C22 113.4(4) . .
C25 Si1 C23 105.3(5) . .
C22 Yb1 N3 90.6(2) . .
C22 Yb1 N5 90.0(2) . .
C22 Yb1 Yb1 153.48(17) . 2_676
N1 Yb1 C22 103.7(2) . .
N1 Yb1 N3 94.32(16) . .
N1 Yb1 N5 85.92(17) . .
N1 Yb1 O1 68.66(14) . .
N1 Yb1 Yb1 102.23(12) . 2_676
N3 Yb1 Yb1 81.95(12) . 2_676
N5 Yb1 N3 179.25(17) . .
N5 Yb1 Yb1 97.30(13) . 2_676
O1 Yb1 C22 119.07(19) 2_676 .
O1 Yb1 C22 168.28(17) . .
O1 Yb1 N1 137.24(15) 2_676 .
O1 Yb1 N3 81.39(15) . .
O1 Yb1 N3 85.43(15) 2_676 .
O1 Yb1 N5 93.90(15) 2_676 .
O1 Yb1 N5 98.04(16) . .
O1 Yb1 O1 69.05(13) 2_676 .
O1 Yb1 Yb1 33.77(8) . 2_676
O1 Yb1 Yb1 35.28(9) 2_676 2_676
Si1 C23 H23A 109.5 . .
Si1 C23 H23B 109.5 . .
Si1 C23 H23C 109.5 . .
H23A C23 H23B 109.5 . .
H23A C23 H23C 109.5 . .
H23B C23 H23C 109.5 . .
Si1 C24 H24A 109.5 . .
Si1 C24 H24B 109.5 . .
Si1 C24 H24C 109.5 . .
H24A C24 H24B 109.5 . .
H24A C24 H24C 109.5 . .
H24B C24 H24C 109.5 . .
Si1 C25 H25A 109.5 . .
Si1 C25 H25B 109.5 . .
Si1 C25 H25C 109.5 . .
H25A C25 H25B 109.5 . .
H25A C25 H25C 109.5 . .
H25B C25 H25C 109.5 . .
C11 C16 H16 107.3 . .
C11 C16 C18 111.5(6) . .
C18 C16 H16 107.3 . .
C17 C16 C11 112.9(6) . .
C17 C16 H16 107.3 . .
C17 C16 C18 110.3(7) . .
C15 C19 H19 106.1 . .
C15 C19 C20 111.4(7) . .
C20 C19 H19 106.1 . .
C21 C19 C15 114.6(8) . .
C21 C19 H19 106.1 . .
C21 C19 C20 111.9(9) . .
C16 C18 H18A 109.5 . .
C16 C18 H18B 109.5 . .
C16 C18 H18C 109.5 . .
H18A C18 H18B 109.5 . .
H18A C18 H18C 109.5 . .
H18B C18 H18C 109.5 . .
C16 C17 H17A 109.5 . .
C16 C17 H17B 109.5 . .
C16 C17 H17C 109.5 . .
H17A C17 H17B 109.5 . .
H17A C17 H17C 109.5 . .
H17B C17 H17C 109.5 . .
C19 C20 H20A 109.5 . .
C19 C20 H20B 109.5 . .
C19 C20 H20C 109.5 . .
H20A C20 H20B 109.5 . .
H20A C20 H20C 109.5 . .
H20B C20 H20C 109.5 . .
C19 C21 H21A 109.5 . .
C19 C21 H21B 109.5 . .
C19 C21 H21C 109.5 . .
H21A C21 H21B 109.5 . .
H21A C21 H21C 109.5 . .
H21B C21 H21C 109.5 . .

loop_
_geom_bond_atom_site_label_1
_geom_bond_atom_site_label_2
_geom_bond_distance
_geom_bond_site_symmetry_2
C1 C2 1.354(8) .
C1 C9 1.482(8) .
C1 N1 1.396(7) .
C2 H2 0.9300 .
C2 C3 1.429(7) .
C3 C4 1.3900 .
C3 C8 1.3900 .
C4 H4 0.9300 .
C4 C5 1.3900 .
C5 H5 0.9300 .
C5 C6 1.3900 .
C6 H6 0.9300 .
C6 C7 1.3900 .
C7 H7 0.9300 .
C7 C8 1.3900 .
C8 N1 1.365(5) .
C10 C11 1.3900 .
C10 C15 1.3900 .
C10 N2 1.429(5) .
C11 C12 1.3900 .
C11 C16 1.515(8) .
C12 H12 0.9300 .
C12 C13 1.3900 .
C13 H13 0.9300 .
C13 C14 1.3900 .
C14 H14 0.9300 .
C14 C15 1.3900 .
C15 C19 1.515(9) .
C9 N2 1.273(7) .
C9 O1 1.336(6) .
C22 H22A 0.9700 .
C22 H22B 0.9700 .
C22 Si1 1.878(7) .
C22 Yb1 2.362(7) .
C26 H26 0.9300 .
C26 C27 1.365(8) .
C26 N3 1.346(7) .
C27 H27 0.9300 .
C27 C28 1.383(9) .
C28 C29 1.412(9) .
C28 N4 1.349(8) .
C29 H29 0.9300 .
C29 C30 1.363(9) .
C30 H30 0.9300 .
C30 N3 1.319(8) .
C31 H31A 0.9600 .
C31 H31B 0.9600 .
C31 H31C 0.9600 .
C31 N4 1.456(9) .
C32 H32A 0.9600 .
C32 H32B 0.9600 .
C32 H32C 0.9600 .
C32 N4 1.453(9) .
C33 H33 0.9300 .
C33 C34 1.368(9) .
C33 N5 1.345(8) .
C34 H34 0.9300 .
C34 C35 1.382(10) .
C35 C36 1.388(9) .
C35 N6 1.363(9) .
C36 H36 0.9300 .
C36 C37 1.372(9) .
C37 H37 0.9300 .
C37 N5 1.343(8) .
C38 H38A 0.9600 .
C38 H38B 0.9600 .
C38 H38C 0.9600 .
C38 N6 1.460(10) .
C39 H39A 0.9600 .
C39 H39B 0.9600 .
C39 H39C 0.9600 .
C39 N6 1.445(11) .
N1 Yb1 2.307(4) .
N3 Yb1 2.405(5) .
N5 Yb1 2.392(5) .
O1 Yb1 2.251(4) 2_676
O1 Yb1 2.339(4) .
Si1 C23 1.873(9) .
Si1 C24 1.855(10) .
Si1 C25 1.868(10) .
Yb1 Yb1 3.7825(5) 2_676
C23 H23A 0.9600 .
C23 H23B 0.9600 .
C23 H23C 0.9600 .
C24 H24A 0.9600 .
C24 H24B 0.9600 .
C24 H24C 0.9600 .
C25 H25A 0.9600 .
C25 H25B 0.9600 .
C25 H25C 0.9600 .
C16 H16 0.9800 .
C16 C18 1.517(10) .
C16 C17 1.513(11) .
C19 H19 0.9800 .
C19 C20 1.540(13) .
C19 C21 1.438(12) .
C18 H18A 0.9600 .
C18 H18B 0.9600 .
C18 H18C 0.9600 .
C17 H17A 0.9600 .
C17 H17B 0.9600 .
C17 H17C 0.9600 .
C20 H20A 0.9600 .
C20 H20B 0.9600 .
C20 H20C 0.9600 .
C21 H21A 0.9600 .
C21 H21B 0.9600 .
C21 H21C 0.9600 .

loop_
_geom_torsion_atom_site_label_1
_geom_torsion_atom_site_label_2
_geom_torsion_atom_site_label_3
_geom_torsion_atom_site_label_4
_geom_torsion
_geom_torsion_site_symmetry_4
C1 C2 C3 C4 -179.8(4) .
C1 C2 C3 C8 -0.3(5) .
C1 C9 N2 C10 0.5(9) .
C1 C9 O1 Yb1 174.3(3) 2_676
C1 C9 O1 Yb1 -4.6(6) .
C2 C1 C9 N2 4.8(10) .
C2 C1 C9 O1 -175.6(6) .
C2 C1 N1 C8 1.5(6) .
C2 C1 N1 Yb1 -178.5(4) .
C2 C3 C4 C5 179.4(6) .
C2 C3 C8 C7 -179.6(4) .
C2 C3 C8 N1 1.3(4) .
C3 C4 C5 C6 0.0 .
C3 C8 N1 C1 -1.7(5) .
C3 C8 N1 Yb1 178.3(3) .
C4 C3 C8 C7 0.0 .
C4 C3 C8 N1 -179.1(4) .
C4 C5 C6 C7 0.0 .
C5 C6 C7 C8 0.0 .
C6 C7 C8 C3 0.0 .
C6 C7 C8 N1 179.0(5) .
C7 C8 N1 C1 179.3(4) .
C7 C8 N1 Yb1 -0.7(7) .
C8 C3 C4 C5 0.0 .
C10 C11 C12 C13 0.0 .
C10 C11 C16 C18 115.4(6) .
C10 C11 C16 C17 -119.7(6) .
C10 C15 C19 C20 -114.7(6) .
C10 C15 C19 C21 117.0(8) .
C11 C10 C15 C14 0.0 .
C11 C10 C15 C19 179.6(6) .
C11 C10 N2 C9 89.5(6) .
C11 C12 C13 C14 0.0 .
C12 C11 C16 C18 -63.4(7) .
C12 C11 C16 C17 61.4(7) .
C12 C13 C14 C15 0.0 .
C13 C14 C15 C10 0.0 .
C13 C14 C15 C19 -179.6(6) .
C14 C15 C19 C20 64.9(8) .
C14 C15 C19 C21 -63.5(9) .
C15 C10 C11 C12 0.0 .
C15 C10 C11 C16 -178.8(5) .
C15 C10 N2 C9 -88.7(6) .
C9 C1 C2 C3 174.5(5) .
C9 C1 N1 C8 -174.5(4) .
C9 C1 N1 Yb1 5.5(6) .
C26 C27 C28 C29 -3.7(10) .
C26 C27 C28 N4 177.0(7) .
C27 C26 N3 C30 0.3(10) .
C27 C26 N3 Yb1 -172.8(5) .
C27 C28 C29 C30 2.5(11) .
C27 C28 N4 C31 1.7(12) .
C27 C28 N4 C32 175.0(8) .
C28 C29 C30 N3 0.2(12) .
C29 C28 N4 C31 -177.6(7) .
C29 C28 N4 C32 -4.3(12) .
C29 C30 N3 C26 -1.6(11) .
C29 C30 N3 Yb1 172.0(6) .
C33 C34 C35 C36 -2.9(12) .
C33 C34 C35 N6 179.1(8) .
C34 C33 N5 C37 -0.7(11) .
C34 C33 N5 Yb1 169.7(6) .
C34 C35 C36 C37 2.4(12) .
C34 C35 N6 C38 -1.7(13) .
C34 C35 N6 C39 172.9(9) .
C35 C36 C37 N5 -1.2(12) .
C36 C35 N6 C38 -179.7(8) .
C36 C35 N6 C39 -5.0(13) .
C36 C37 N5 C33 0.2(11) .
C36 C37 N5 Yb1 -169.8(6) .
N1 C1 C2 C3 -0.7(7) .
N1 C1 C9 N2 179.8(5) .
N1 C1 C9 O1 -0.6(7) .
N2 C10 C11 C12 -178.2(5) .
N2 C10 C11 C16 3.0(6) .
N2 C10 C15 C14 178.2(5) .
N2 C10 C15 C19 -2.3(6) .
N2 C9 O1 Yb1 175.0(4) .
N2 C9 O1 Yb1 -6.0(7) 2_676
N3 C26 C27 C28 2.5(11) .
N4 C28 C29 C30 -178.2(7) .
N5 C33 C34 C35 2.1(12) .
N6 C35 C36 C37 -179.4(8) .
O1 C9 N2 C10 -179.1(4) .
Yb1 C22 Si1 C23 16.3(6) .
Yb1 C22 Si1 C24 -100.9(6) .
Yb1 C22 Si1 C25 136.1(5) .
C16 C11 C12 C13 178.9(5) .
